data_4037928
loop_
_publ_author_name
'Chaudhari, Moreshwar Bhagwan'
'Jayan, Krishna'
'Gnanaprakasam, Boopathy'

_publ_section_title
;
 Sn-Catalyzed Criegee-Type Rearrangement of Peroxyoxindoles Enabled by
 Catalytic Dual Activation of Esters and Peroxides.
;
_journal_name_full 'The Journal of organic chemistry'
_journal_paper_doi 10.1021/acs.joc.9b03160
_journal_year 2020
_chemical_formula_moiety 'C11 H13 N O3'
_chemical_formula_sum 'C11 H13 N O3'
_chemical_formula_weight 207.22
_space_group_crystal_system monoclinic
_space_group_IT_number 2
_space_group_name_Hall '-P 1'
_space_group_name_H-M_alt 'P -1'
_atom_sites_solution_hydrogens geom
_audit_creation_method SHELXL-2017/1
_cell_angle_alpha 73.19(5)
_cell_angle_beta 90
_cell_angle_gamma 90
_cell_formula_units_Z 4
_cell_length_a 5.518(9)
_cell_length_b 12.69(2)
_cell_length_c 15.56(3)
_cell_measurement_reflns_used 1239
_cell_measurement_temperature 273(2)
_cell_measurement_theta_max 22.43
_cell_measurement_theta_min 2.73
_cell_volume 1043(3)
_computing_structure_refinement 'SHELXL-2017/1 (Sheldrick, 2017)'
_computing_structure_solution 'SHELXT 2014/5 (Sheldrick, 2014)'
_diffrn_ambient_temperature 273(2)
_diffrn_measured_fraction_theta_full 1
_diffrn_measured_fraction_theta_max 0.705
_diffrn_measurement_device_type 'Bruker APEX-II CCD'
_diffrn_radiation_type MoK\a
_diffrn_radiation_wavelength 0.71073
_diffrn_reflns_av_R_equivalents 0.1164
_diffrn_reflns_av_unetI/netI 0.3450
_diffrn_reflns_Laue_measured_fraction_full 0.761
_diffrn_reflns_Laue_measured_fraction_max 0.705
_diffrn_reflns_limit_h_max 4
_diffrn_reflns_limit_h_min -7
_diffrn_reflns_limit_k_max 13
_diffrn_reflns_limit_k_min -14
_diffrn_reflns_limit_l_max 20
_diffrn_reflns_limit_l_min -17
_diffrn_reflns_number 4554
_diffrn_reflns_point_group_measured_fraction_full 0.761
_diffrn_reflns_point_group_measured_fraction_max 0.705
_diffrn_reflns_theta_full 25.242
_diffrn_reflns_theta_max 28.451
_diffrn_reflns_theta_min 1.367
_exptl_absorpt_coefficient_mu 0.097
_exptl_crystal_colour colourless
_exptl_crystal_density_diffrn 1.320
_exptl_crystal_description rod
_exptl_crystal_F_000 462
_refine_diff_density_max 0.611
_refine_diff_density_min -0.575
_refine_diff_density_rms 0.157
_refine_ls_extinction_coef 0.39(6)
_refine_ls_extinction_expression Fc^*^=kFc[1+0.001xFc^2^\l^3^/sin(2\q)]^-1/4^
_refine_ls_extinction_method 'SHELXL-2017/1 (Sheldrick 2017)'
_refine_ls_goodness_of_fit_ref 0.919
_refine_ls_hydrogen_treatment constr
_refine_ls_matrix_type full
_refine_ls_number_parameters 276
_refine_ls_number_reflns 3714
_refine_ls_number_restraints 0
_refine_ls_restrained_S_all 0.919
_refine_ls_R_factor_all 0.2583
_refine_ls_R_factor_gt 0.1451
_refine_ls_shift/su_max 0.001
_refine_ls_shift/su_mean 0.000
_refine_ls_structure_factor_coef Fsqd
_refine_ls_weighting_details 'w=1/[\s^2^(Fo^2^)+(0.1700P)^2^] where P=(Fo^2^+2Fc^2^)/3'
_refine_ls_weighting_scheme calc
_refine_ls_wR_factor_gt 0.3266
_refine_ls_wR_factor_ref 0.4302
_reflns_Friedel_coverage 0.000
_reflns_number_gt 1325
_reflns_number_total 3714
_reflns_threshold_expression 'I > 2\s(I)'
_cod_data_source_file jo9b03160_si_003.cif
_cod_data_source_block MC_a_a
_cod_depositor_comments
;
The following automatic conversions were performed:

data item '_space_group_crystal_system' value 'Monoclinic' was
changed to 'monoclinic' in accordance with the
/home/data/users/saulius/crontab/automatic-downloads/rss-feeds/ACS/lib/dictionaries/cif_core.dic
dictionary named 'cif_core.dic' version 2.4.2 last updated on
2011-04-26.

Automatic conversion script
Id: cif_fix_values 7556 2019-12-06 15:28:31Z antanas 
;
_cod_database_code 4037928
_shelx_shelxl_version_number 2017/1
_shelx_space_group_comment
;
The symmetry employed for this shelxl refinement is uniquely defined
by the following loop, which should always be used as a source of
symmetry information in preference to the above space-group names.
They are only intended as comments.
;

loop_
_space_group_symop_operation_xyz
'x, y, z'
'-x, -y, -z'

loop_
_atom_site_label
_atom_site_type_symbol
_atom_site_fract_x
_atom_site_fract_y
_atom_site_fract_z
_atom_site_U_iso_or_equiv
_atom_site_adp_type
_atom_site_occupancy
_atom_site_site_symmetry_order
_atom_site_calc_flag
_atom_site_refinement_flags_posn
_atom_site_refinement_flags_adp
_atom_site_refinement_flags_occupancy
_atom_site_disorder_assembly
_atom_site_disorder_group
O2 O 0.2208(8) 0.6660(5) 0.7533(3) 0.0277(15) Uani 1 1 d . . . . .
O1 O 0.4859(8) 0.7344(5) 0.8405(4) 0.0284(16) Uani 1 1 d . . . . .
O6 O 0.7218(8) 0.3356(5) 0.7462(4) 0.0302(16) Uani 1 1 d . . . . .
O3 O 0.2356(9) 0.4736(6) 0.9276(4) 0.0313(15) Uani 1 1 d . . . . .
O5 O 0.9842(8) 0.2652(5) 0.6595(4) 0.0305(16) Uani 1 1 d . . . . .
O4 O 0.7365(9) 0.5264(6) 0.5724(4) 0.0345(17) Uani 1 1 d . . . . .
N2 N 0.1023(10) 0.6362(7) 0.9393(4) 0.0303(19) Uani 1 1 d . . . . .
H32 H 0.003955 0.604563 0.981850 0.036 Uiso 1 1 calc R U . . .
N1 N 0.6021(10) 0.3622(7) 0.5616(5) 0.0296(19) Uani 1 1 d . . . . .
H33 H 0.502117 0.393881 0.519681 0.035 Uiso 1 1 calc R U . . .
C16 C 0.6097(11) 0.2520(8) 0.5864(5) 0.0225(19) Uani 1 1 d . . . . .
C19 C 0.7378(12) 0.4273(8) 0.5969(5) 0.026(2) Uani 1 1 d . . . . .
C5 C 0.3145(13) 0.8026(8) 0.8638(5) 0.028(2) Uani 1 1 d . . . . .
C4 C 0.1118(12) 0.7485(8) 0.9128(5) 0.028(2) Uani 1 1 d . . . . .
C12 C 0.8408(13) 0.0898(9) 0.6566(6) 0.035(2) Uani 1 1 d . . . . .
H12 H 0.975220 0.057471 0.690033 0.042 Uiso 1 1 calc R U . . .
C17 C 0.8124(11) 0.1970(8) 0.6359(5) 0.025(2) Uani 1 1 d . . . . .
C6 C 0.3420(13) 0.9139(8) 0.8430(6) 0.034(2) Uani 1 1 d . . . . .
H6 H 0.477586 0.946523 0.810634 0.041 Uiso 1 1 calc R U . . .
C21 C 0.8095(13) 0.2762(8) 0.8332(5) 0.034(2) Uani 1 1 d . . . . .
H21A H 0.904981 0.323849 0.858713 0.040 Uiso 1 1 calc R U . . .
H21B H 0.909574 0.214718 0.829614 0.040 Uiso 1 1 calc R U . . .
C7 C 0.2367(12) 0.5724(9) 0.9031(5) 0.027(2) Uani 1 1 d . . . . .
C10 C 0.3106(12) 0.7246(8) 0.6661(5) 0.031(2) Uani 1 1 d . . . . .
H10A H 0.406493 0.676417 0.641172 0.037 Uiso 1 1 calc R U . . .
H10B H 0.410576 0.786212 0.669352 0.037 Uiso 1 1 calc R U . . .
C18 C 0.8931(13) 0.3606(8) 0.6770(6) 0.029(2) Uani 1 1 d . . . . .
C20 C 1.1096(12) 0.4263(8) 0.6915(6) 0.031(2) Uani 1 1 d . . . . .
H20A H 1.055394 0.488344 0.709888 0.046 Uiso 1 1 calc R U . . .
H20B H 1.199465 0.451669 0.636540 0.046 Uiso 1 1 calc R U . . .
H20C H 1.211612 0.380566 0.737299 0.046 Uiso 1 1 calc R U . . .
C3 C -0.0603(12) 0.8158(8) 0.9387(5) 0.027(2) Uani 1 1 d . . . . .
H3 H -0.196885 0.783682 0.970764 0.032 Uiso 1 1 calc R U . . .
C15 C 0.4379(12) 0.1844(9) 0.5604(6) 0.033(2) Uani 1 1 d . . . . .
H15 H 0.301754 0.216056 0.527869 0.039 Uiso 1 1 calc R U . . .
C1 C 0.1725(13) 0.9799(9) 0.8690(6) 0.034(2) Uani 1 1 d . . . . .
H30 H 0.190818 1.055794 0.855135 0.041 Uiso 1 1 calc R U . . .
C8 C 0.3958(12) 0.6404(8) 0.8242(6) 0.027(2) Uani 1 1 d . . . . .
C13 C 0.6718(13) 0.0232(8) 0.6293(6) 0.034(2) Uani 1 1 d . . . . .
H13 H 0.696439 -0.052273 0.642402 0.041 Uiso 1 1 calc R U . . .
C9 C 0.6071(13) 0.5730(8) 0.8066(7) 0.038(2) Uani 1 1 d . . . . .
H9A H 0.708747 0.618581 0.760676 0.057 Uiso 1 1 calc R U . . .
H9B H 0.546832 0.512543 0.787374 0.057 Uiso 1 1 calc R U . . .
H9C H 0.699357 0.545153 0.860799 0.057 Uiso 1 1 calc R U . . .
C22 C 0.5888(14) 0.2358(10) 0.8893(6) 0.049(3) Uani 1 1 d . . . . .
H22A H 0.490781 0.297543 0.891429 0.073 Uiso 1 1 calc R U . . .
H22B H 0.637298 0.195653 0.949014 0.073 Uiso 1 1 calc R U . . .
H22C H 0.496905 0.188506 0.863270 0.073 Uiso 1 1 calc R U . . .
C14 C 0.4705(13) 0.0713(9) 0.5831(6) 0.036(2) Uani 1 1 d . . . . .
H14 H 0.354142 0.027671 0.566776 0.043 Uiso 1 1 calc R U . . .
C11 C 0.0885(14) 0.7647(9) 0.6091(6) 0.044(3) Uani 1 1 d . . . . .
H11A H 0.000906 0.702723 0.601329 0.065 Uiso 1 1 calc R U . . .
H11B H 0.137144 0.811704 0.551543 0.065 Uiso 1 1 calc R U . . .
H11C H -0.013595 0.805072 0.638367 0.065 Uiso 1 1 calc R U . . .
C2 C -0.0308(13) 0.9241(9) 0.9181(6) 0.035(2) Uani 1 1 d . . . . .
H31 H -0.148216 0.965433 0.936643 0.041 Uiso 1 1 calc R U . . .

loop_
_atom_site_aniso_label
_atom_site_aniso_U_11
_atom_site_aniso_U_22
_atom_site_aniso_U_33
_atom_site_aniso_U_23
_atom_site_aniso_U_13
_atom_site_aniso_U_12
O2 0.025(2) 0.035(4) 0.022(3) -0.006(3) 0.005(2) -0.005(2)
O1 0.026(3) 0.033(5) 0.035(3) -0.024(3) 0.004(2) -0.008(2)
O6 0.026(3) 0.037(5) 0.028(3) -0.009(3) -0.002(2) 0.007(2)
O3 0.038(3) 0.017(5) 0.040(4) -0.010(3) 0.012(2) -0.010(2)
O5 0.021(2) 0.042(5) 0.032(3) -0.015(3) 0.002(2) -0.005(2)
O4 0.037(3) 0.030(5) 0.040(4) -0.015(3) -0.011(2) 0.004(2)
N2 0.028(3) 0.036(6) 0.028(4) -0.011(4) 0.009(3) -0.002(3)
N1 0.028(3) 0.034(6) 0.030(4) -0.014(4) -0.004(3) 0.001(3)
C16 0.024(3) 0.020(7) 0.025(4) -0.010(4) 0.000(3) 0.000(3)
C19 0.024(3) 0.023(7) 0.032(5) -0.009(4) 0.004(3) -0.003(3)
C5 0.034(4) 0.034(7) 0.024(4) -0.021(4) 0.004(3) -0.006(3)
C4 0.030(4) 0.034(7) 0.021(4) -0.010(4) -0.002(3) -0.001(3)
C12 0.027(4) 0.047(8) 0.037(5) -0.022(5) 0.007(3) 0.003(4)
C17 0.021(3) 0.022(7) 0.034(5) -0.010(4) 0.005(3) 0.000(3)
C6 0.028(4) 0.042(8) 0.036(5) -0.016(5) -0.002(3) -0.006(4)
C21 0.035(4) 0.038(7) 0.027(4) -0.010(4) 0.006(3) -0.005(4)
C7 0.024(4) 0.032(7) 0.029(4) -0.014(4) 0.004(3) -0.005(3)
C10 0.031(4) 0.033(7) 0.024(4) -0.003(4) 0.005(3) -0.004(3)
C18 0.030(4) 0.039(7) 0.026(4) -0.021(4) 0.000(3) 0.010(3)
C20 0.027(4) 0.038(7) 0.031(4) -0.017(4) -0.007(3) 0.001(3)
C3 0.028(4) 0.026(7) 0.028(4) -0.011(4) 0.001(3) -0.001(3)
C15 0.023(4) 0.046(8) 0.034(5) -0.018(5) 0.008(3) -0.009(3)
C1 0.039(4) 0.036(7) 0.028(5) -0.010(4) -0.005(3) -0.002(4)
C8 0.030(4) 0.024(7) 0.031(4) -0.013(4) 0.000(3) -0.010(3)
C13 0.032(4) 0.025(6) 0.045(5) -0.009(4) 0.011(4) -0.001(3)
C9 0.026(4) 0.037(7) 0.054(6) -0.017(5) 0.011(4) -0.002(3)
C22 0.037(5) 0.072(9) 0.036(5) -0.014(5) 0.006(4) -0.025(5)
C14 0.031(4) 0.039(8) 0.041(5) -0.020(5) 0.013(3) -0.012(4)
C11 0.042(5) 0.051(8) 0.032(5) -0.003(5) 0.005(4) 0.001(4)
C2 0.029(4) 0.039(8) 0.039(5) -0.016(5) 0.002(3) -0.006(4)

loop_
_atom_type_symbol
_atom_type_description
_atom_type_scat_dispersion_real
_atom_type_scat_dispersion_imag
_atom_type_scat_source
C C 0.0033 0.0016 'International Tables Vol C Tables 4.2.6.8 and 6.1.1.4'
H H 0.0000 0.0000 'International Tables Vol C Tables 4.2.6.8 and 6.1.1.4'
N N 0.0061 0.0033 'International Tables Vol C Tables 4.2.6.8 and 6.1.1.4'
O O 0.0106 0.0060 'International Tables Vol C Tables 4.2.6.8 and 6.1.1.4'

loop_
_geom_angle_atom_site_label_1
_geom_angle_atom_site_label_2
_geom_angle_atom_site_label_3
_geom_angle
_geom_angle_site_symmetry_1
_geom_angle_site_symmetry_3
_geom_angle_publ_flag
C8 O2 C10 115.9(5) . . ?
C8 O1 C5 115.8(6) . . ?
C18 O6 C21 116.1(5) . . ?
C17 O5 C18 116.1(6) . . ?
C7 N2 C4 123.9(7) . . ?
C7 N2 H32 118.0 . . ?
C4 N2 H32 118.0 . . ?
C16 N1 C19 125.4(7) . . ?
C16 N1 H33 117.3 . . ?
C19 N1 H33 117.3 . . ?
N1 C16 C15 124.5(7) . . ?
N1 C16 C17 119.3(7) . . ?
C15 C16 C17 116.0(9) . . ?
O4 C19 N1 125.2(8) . . ?
O4 C19 C18 122.5(7) . . ?
N1 C19 C18 112.3(9) . . ?
C6 C5 O1 122.6(7) . . ?
C6 C5 C4 121.5(8) . . ?
O1 C5 C4 115.8(8) . . ?
N2 C4 C3 123.6(7) . . ?
N2 C4 C5 119.6(7) . . ?
C3 C4 C5 116.6(9) . . ?
C17 C12 C13 121.1(8) . . ?
C17 C12 H12 119.4 . . ?
C13 C12 H12 119.4 . . ?
C12 C17 O5 121.9(7) . . ?
C12 C17 C16 122.6(7) . . ?
O5 C17 C16 115.4(8) . . ?
C5 C6 C1 121.7(8) . . ?
C5 C6 H6 119.1 . . ?
C1 C6 H6 119.1 . . ?
O6 C21 C22 105.9(7) . . ?
O6 C21 H21A 110.6 . . ?
C22 C21 H21A 110.6 . . ?
O6 C21 H21B 110.6 . . ?
C22 C21 H21B 110.6 . . ?
H21A C21 H21B 108.7 . . ?
O3 C7 N2 124.6(8) . . ?
O3 C7 C8 123.0(7) . . ?
N2 C7 C8 112.4(8) . . ?
O2 C10 C11 105.6(6) . . ?
O2 C10 H10A 110.6 . . ?
C11 C10 H10A 110.6 . . ?
O2 C10 H10B 110.6 . . ?
C11 C10 H10B 110.6 . . ?
H10A C10 H10B 108.7 . . ?
O6 C18 O5 112.0(8) . . ?
O6 C18 C20 115.6(6) . . ?
O5 C18 C20 106.8(6) . . ?
O6 C18 C19 101.3(5) . . ?
O5 C18 C19 110.0(6) . . ?
C20 C18 C19 111.2(8) . . ?
C18 C20 H20A 109.5 . . ?
C18 C20 H20B 109.5 . . ?
H20A C20 H20B 109.5 . . ?
C18 C20 H20C 109.5 . . ?
H20A C20 H20C 109.5 . . ?
H20B C20 H20C 109.5 . . ?
C2 C3 C4 121.2(8) . . ?
C2 C3 H3 119.4 . . ?
C4 C3 H3 119.4 . . ?
C14 C15 C16 120.6(8) . . ?
C14 C15 H15 119.7 . . ?
C16 C15 H15 119.7 . . ?
C6 C1 C2 116.0(9) . . ?
C6 C1 H30 122.0 . . ?
C2 C1 H30 122.0 . . ?
O1 C8 O2 111.7(7) . . ?
O1 C8 C9 108.5(6) . . ?
O2 C8 C9 113.2(6) . . ?
O1 C8 C7 111.7(6) . . ?
O2 C8 C7 100.3(5) . . ?
C9 C8 C7 111.3(8) . . ?
C14 C13 C12 118.9(9) . . ?
C14 C13 H13 120.6 . . ?
C12 C13 H13 120.6 . . ?
C8 C9 H9A 109.5 . . ?
C8 C9 H9B 109.5 . . ?
H9A C9 H9B 109.5 . . ?
C8 C9 H9C 109.5 . . ?
H9A C9 H9C 109.5 . . ?
H9B C9 H9C 109.5 . . ?
C21 C22 H22A 109.5 . . ?
C21 C22 H22B 109.5 . . ?
H22A C22 H22B 109.5 . . ?
C21 C22 H22C 109.5 . . ?
H22A C22 H22C 109.5 . . ?
H22B C22 H22C 109.5 . . ?
C13 C14 C15 120.7(8) . . ?
C13 C14 H14 119.6 . . ?
C15 C14 H14 119.6 . . ?
C10 C11 H11A 109.5 . . ?
C10 C11 H11B 109.5 . . ?
H11A C11 H11B 109.5 . . ?
C10 C11 H11C 109.5 . . ?
H11A C11 H11C 109.5 . . ?
H11B C11 H11C 109.5 . . ?
C3 C2 C1 123.0(8) . . ?
C3 C2 H31 118.5 . . ?
C1 C2 H31 118.5 . . ?

loop_
_geom_bond_atom_site_label_1
_geom_bond_atom_site_label_2
_geom_bond_distance
_geom_bond_site_symmetry_2
_geom_bond_publ_flag
O2 C8 1.430(9) . ?
O2 C10 1.434(9) . ?
O1 C8 1.381(10) . ?
O1 C5 1.398(9) . ?
O6 C18 1.397(10) . ?
O6 C21 1.430(10) . ?
O3 C7 1.200(11) . ?
O5 C17 1.403(9) . ?
O5 C18 1.408(10) . ?
O4 C19 1.204(11) . ?
N2 C7 1.336(10) . ?
N2 C4 1.365(12) . ?
N2 H32 0.8600 . ?
N1 C16 1.339(12) . ?
N1 C19 1.345(10) . ?
N1 H33 0.8600 . ?
C16 C15 1.413(11) . ?
C16 C17 1.421(10) . ?
C19 C18 1.547(12) . ?
C5 C6 1.363(13) . ?
C5 C4 1.415(11) . ?
C4 C3 1.411(11) . ?
C12 C17 1.313(13) . ?
C12 C13 1.404(12) . ?
C12 H12 0.9300 . ?
C6 C1 1.391(11) . ?
C6 H6 0.9300 . ?
C21 C22 1.499(11) . ?
C21 H21A 0.9700 . ?
C21 H21B 0.9700 . ?
C7 C8 1.552(11) . ?
C10 C11 1.512(11) . ?
C10 H10A 0.9700 . ?
C10 H10B 0.9700 . ?
C18 C20 1.510(11) . ?
C20 H20A 0.9600 . ?
C20 H20B 0.9600 . ?
C20 H20C 0.9600 . ?
C3 C2 1.328(13) . ?
C3 H3 0.9300 . ?
C15 C14 1.387(14) . ?
C15 H15 0.9300 . ?
C1 C2 1.425(12) . ?
C1 H30 0.9300 . ?
C8 C9 1.517(11) . ?
C13 C14 1.367(11) . ?
C13 H13 0.9300 . ?
C9 H9A 0.9600 . ?
C9 H9B 0.9600 . ?
C9 H9C 0.9600 . ?
C22 H22A 0.9600 . ?
C22 H22B 0.9600 . ?
C22 H22C 0.9600 . ?
C14 H14 0.9300 . ?
C11 H11A 0.9600 . ?
C11 H11B 0.9600 . ?
C11 H11C 0.9600 . ?
C2 H31 0.9300 . ?
